data_2106096
loop_
_publ_author_name
'Klepp, K.'
'Parthe, E.'

_publ_section_title
;
 Fe B - Cr B stacking variations for rare-earth-nickel alloys in the
 quasi-binary sections R1-x Rx Ni
;
_journal_name_full 'Acta Crystallographica B (24,1968-38,1982)'
_journal_page_first 774
_journal_page_last 782
_journal_volume 36
_journal_year 1980
_chemical_formula_sum 'Gd0.75 Ni Y0.25'
_chemical_name_systematic '(Gd0.75 Y0.25) Ni'
_space_group_IT_number 11
_symmetry_space_group_name_Hall '-P 2yb'
_symmetry_space_group_name_H-M 'P 1 21/m 1'
_cell_angle_alpha 90
_cell_angle_beta 102.37
_cell_angle_gamma 90
_cell_formula_units_Z 10
_cell_length_a 18.2
_cell_length_b 4.212
_cell_length_c 5.506
_cell_volume 412.282
_citation_journal_id_ASTM ACBCAR
_cod_data_source_file Klepp_ACBCAR_1980_465.cif
_cod_data_source_block Gd0.75Ni1Y0.25
_cod_original_cell_volume 412.2824
_cod_original_formula_sum 'Gd0.75 Ni1 Y0.25'
_cod_database_code 2106096

loop_
_symmetry_equiv_pos_as_xyz
x,y,z
-x,y+1/2,-z
-x,-y,-z
x,-y-1/2,z

loop_
_atom_site_label
_atom_site_type_symbol
_atom_site_fract_x
_atom_site_fract_y
_atom_site_fract_z
_atom_site_occupancy
_atom_site_U_iso_or_equiv
Y5 Y 0.8719 0.25 0.5426 0.25 0.0
Ni2 Ni 0.2148 0.25 0.2793 1 0.0
Y2 Y 0.2722 0.25 0.8264 0.25 0.0
Y4 Y 0.6818 0.25 0.6386 0.25 0.0
Ni3 Ni 0.4143 0.25 0.1833 1 0.0
Y1 Y 0.0718 0.25 0.9186 0.25 0.0
Gd1 Gd 0.0718 0.25 0.9186 0.75 0.0
Ni5 Ni 0.8145 0.25 0.9951 1 0.0
Gd3 Gd 0.472 0.25 0.7324 0.75 0.0
Y3 Y 0.472 0.25 0.7324 0.25 0.0
Gd2 Gd 0.2722 0.25 0.8264 0.75 0.0
Gd5 Gd 0.8719 0.25 0.5426 0.75 0.0
Ni4 Ni 0.6142 0.25 0.0905 1 0.0
Gd4 Gd 0.6818 0.25 0.6386 0.75 0.0
Ni1 Ni 0.0147 0.25 0.3847 1 0.0
